data_2238498
loop_
_publ_author_name
'Gatfaoui, Sofian'
'Marouani, Houda'
'Rzaigui, Mohamed'

_publ_section_title
;
 4-Methylbenzylammonium nitrate
;
_journal_coeditor_code HB7131
_journal_issue 9
_journal_name_full 'Acta Crystallographica Section E'
_journal_page_first o1453
_journal_paper_doi 10.1107/S1600536813022836
_journal_volume 69
_journal_year 2013
_chemical_formula_iupac 'C8 H12 N +, N O3 -'
_chemical_formula_moiety 'C8 H12 N +, N O3 -'
_chemical_formula_sum 'C8 H12 N2 O3'
_chemical_formula_weight 184.20
_chemical_name_systematic
;
4-Methylbenzylammonium nitrate
;
_space_group_IT_number 14
_symmetry_cell_setting monoclinic
_symmetry_space_group_name_Hall '-P 2ybc'
_symmetry_space_group_name_H-M 'P 1 21/c 1'
_atom_sites_solution_hydrogens geom
_atom_sites_solution_primary direct
_atom_sites_solution_secondary difmap
_audit_creation_method SHELXL-97
_cell_angle_alpha 90.00
_cell_angle_beta 99.75(2)
_cell_angle_gamma 90.00
_cell_formula_units_Z 4
_cell_length_a 15.097(2)
_cell_length_b 5.8121(10)
_cell_length_c 10.486(2)
_cell_measurement_reflns_used 25
_cell_measurement_temperature 293
_cell_measurement_theta_max 11
_cell_measurement_theta_min 9
_cell_volume 906.8(3)
_computing_cell_refinement 'CAD-4 EXPRESS (Enraf--Nonius, 1994)'
_computing_data_collection 'CAD-4 EXPRESS (Enraf--Nonius, 1994)'
_computing_data_reduction 'XCAD4 (Harms & Wocadlo, 1995)'
_computing_molecular_graphics
;ORTEP-3 for Windows (Farrugia, 2012)
and DIAMOND (Brandenburg & Putz 2005)
;
_computing_publication_material 'WinGX (Farrugia, 2012)'
_computing_structure_refinement 'SHELXL97 (Sheldrick, 2008)'
_computing_structure_solution 'SHELXS97 (Sheldrick, 2008)'
_diffrn_ambient_temperature 293
_diffrn_measured_fraction_theta_full 1.000
_diffrn_measured_fraction_theta_max 1.000
_diffrn_measurement_device '\k-geometry diffractometer'
_diffrn_measurement_device_type 'Enraf--Nonius CAD-4'
_diffrn_measurement_method 'non-profiled omega scans'
_diffrn_radiation_monochromator graphite
_diffrn_radiation_source 'fine-focus sealed tube'
_diffrn_radiation_type AgK\a
_diffrn_radiation_wavelength 0.56083
_diffrn_reflns_av_R_equivalents 0.0331
_diffrn_reflns_av_sigmaI/netI 0.0849
_diffrn_reflns_limit_h_max 25
_diffrn_reflns_limit_h_min -2
_diffrn_reflns_limit_k_max 2
_diffrn_reflns_limit_k_min -9
_diffrn_reflns_limit_l_max 17
_diffrn_reflns_limit_l_min -17
_diffrn_reflns_number 6579
_diffrn_reflns_theta_full 27.96
_diffrn_reflns_theta_max 27.96
_diffrn_reflns_theta_min 2.16
_diffrn_standards_decay_% 1
_diffrn_standards_interval_time 120
_diffrn_standards_number 2
_exptl_absorpt_coefficient_mu 0.064
_exptl_absorpt_correction_type none
_exptl_crystal_colour colorless
_exptl_crystal_density_diffrn 1.349
_exptl_crystal_density_method 'not measured'
_exptl_crystal_description prism
_exptl_crystal_F_000 392
_exptl_crystal_size_max 0.40
_exptl_crystal_size_mid 0.35
_exptl_crystal_size_min 0.30
_refine_diff_density_max 0.305
_refine_diff_density_min -0.173
_refine_ls_extinction_method none
_refine_ls_goodness_of_fit_ref 0.958
_refine_ls_hydrogen_treatment constr
_refine_ls_matrix_type full
_refine_ls_number_parameters 122
_refine_ls_number_reflns 4430
_refine_ls_number_restraints 0
_refine_ls_restrained_S_all 0.958
_refine_ls_R_factor_all 0.2250
_refine_ls_R_factor_gt 0.0709
_refine_ls_shift/su_max 0.011
_refine_ls_shift/su_mean 0.000
_refine_ls_structure_factor_coef Fsqd
_refine_ls_weighting_details 'calc w=1/[\s^2^(Fo^2^)+(0.0879P)^2^] where P=(Fo^2^+2Fc^2^)/3'
_refine_ls_weighting_scheme calc
_refine_ls_wR_factor_gt 0.1642
_refine_ls_wR_factor_ref 0.2164
_reflns_number_gt 2415
_reflns_number_total 4430
_reflns_threshold_expression I>2\s(I)
_cod_data_source_file hb7131.cif
_cod_data_source_block I
_cod_original_sg_symbol_H-M 'P 21/c'
_cod_database_code 2238498
_cod_database_fobs_code 2238498

loop_
_symmetry_equiv_pos_as_xyz
'x, y, z'
'-x, y+1/2, -z+1/2'
'-x, -y, -z'
'x, -y-1/2, z-1/2'

loop_
_atom_site_type_symbol
_atom_site_label
_atom_site_fract_x
_atom_site_fract_y
_atom_site_fract_z
_atom_site_U_iso_or_equiv
_atom_site_adp_type
_atom_site_calc_flag
_atom_site_refinement_flags
_atom_site_occupancy
_atom_site_symmetry_multiplicity
O O3 0.42764(9) 0.7571(2) 0.58898(11) 0.0491(4) Uani d . 1 1
N N2 0.40982(10) 0.7432(3) 0.70119(15) 0.0495(4) Uani d . 1 1
N N1 0.40818(11) 1.2425(3) 0.52659(18) 0.0576(5) Uani d . 1 1
H H1A 0.4136 1.3250 0.5990 0.086 Uiso calc R 1 1
H H1B 0.4500 1.2859 0.4811 0.086 Uiso calc R 1 1
H H1C 0.4151 1.0940 0.5464 0.086 Uiso calc R 1 1
C C6 0.20891(13) 1.2197(3) 0.60241(18) 0.0485(5) Uani d . 1 1
H H6 0.2267 1.3600 0.6411 0.058 Uiso calc R 1 1
C C2 0.11570(12) 0.8824(3) 0.59300(17) 0.0455(5) Uani d . 1 1
C C7 0.14446(13) 1.0904(4) 0.64823(18) 0.0510(5) Uani d . 1 1
H H7 0.1198 1.1447 0.7180 0.061 Uiso calc R 1 1
C C5 0.24736(12) 1.1432(3) 0.49952(16) 0.0420(4) Uani d . 1 1
C C4 0.21981(13) 0.9329(3) 0.44485(18) 0.0494(5) Uani d . 1 1
H H4 0.2453 0.8768 0.3763 0.059 Uiso calc R 1 1
C C8 0.31895(14) 1.2799(4) 0.44969(19) 0.0538(5) Uani d . 1 1
H H8A 0.3200 1.2369 0.3606 0.065 Uiso calc R 1 1
H H8B 0.3042 1.4423 0.4511 0.065 Uiso calc R 1 1
C C3 0.15502(13) 0.8059(3) 0.49093(19) 0.0517(5) Uani d . 1 1
H H3 0.1373 0.6654 0.4525 0.062 Uiso calc R 1 1
O O1 0.39214(12) 0.5519(3) 0.74280(15) 0.0818(6) Uani d . 1 1
O O2 0.41003(13) 0.9155(3) 0.76752(16) 0.0859(6) Uani d . 1 1
C C1 0.04360(14) 0.7443(4) 0.6414(2) 0.0632(6) Uani d . 1 1
H H1D 0.0477 0.7676 0.7329 0.095 Uiso calc R 1 1
H H1E 0.0516 0.5840 0.6244 0.095 Uiso calc R 1 1
H H1F -0.0144 0.7933 0.5977 0.095 Uiso calc R 1 1

loop_
_atom_site_aniso_label
_atom_site_aniso_U_11
_atom_site_aniso_U_22
_atom_site_aniso_U_33
_atom_site_aniso_U_12
_atom_site_aniso_U_13
_atom_site_aniso_U_23
O3 0.0556(8) 0.0473(8) 0.0478(7) 0.0014(6) 0.0184(6) 0.0008(6)
N2 0.0483(9) 0.0536(10) 0.0499(9) 0.0024(8) 0.0175(7) -0.0024(8)
N1 0.0558(10) 0.0390(9) 0.0870(12) -0.0007(8) 0.0379(9) 0.0063(9)
C6 0.0555(11) 0.0418(10) 0.0504(10) -0.0018(9) 0.0157(9) -0.0056(9)
C2 0.0400(9) 0.0471(11) 0.0494(10) 0.0003(9) 0.0073(8) 0.0096(9)
C7 0.0523(11) 0.0537(12) 0.0506(10) 0.0038(10) 0.0197(9) -0.0026(9)
C5 0.0471(10) 0.0377(9) 0.0428(9) -0.0005(9) 0.0117(8) 0.0029(8)
C4 0.0628(12) 0.0432(11) 0.0459(10) 0.0024(10) 0.0195(9) -0.0029(8)
C8 0.0662(13) 0.0471(12) 0.0531(10) -0.0053(10) 0.0245(10) 0.0021(9)
C3 0.0607(12) 0.0409(11) 0.0541(11) -0.0055(9) 0.0116(10) -0.0006(9)
O1 0.1100(14) 0.0670(11) 0.0772(11) -0.0136(10) 0.0413(10) 0.0139(9)
O2 0.1169(15) 0.0737(12) 0.0739(10) 0.0027(11) 0.0353(10) -0.0280(9)
C1 0.0542(12) 0.0675(15) 0.0705(13) -0.0100(11) 0.0178(11) 0.0083(12)

loop_
_atom_type_symbol
_atom_type_description
_atom_type_scat_dispersion_real
_atom_type_scat_dispersion_imag
_atom_type_scat_source
C C 0.0015 0.0009 'International Tables Vol C Tables 4.2.6.8 and 6.1.1.4'
H H 0.0000 0.0000 'International Tables Vol C Tables 4.2.6.8 and 6.1.1.4'
N N 0.0030 0.0019 'International Tables Vol C Tables 4.2.6.8 and 6.1.1.4'
O O 0.0056 0.0036 'International Tables Vol C Tables 4.2.6.8 and 6.1.1.4'

loop_
_geom_angle_atom_site_label_1
_geom_angle_atom_site_label_2
_geom_angle_atom_site_label_3
_geom_angle
O2 N2 O1 121.05(17)
O2 N2 O3 120.18(18)
O1 N2 O3 118.77(17)
C8 N1 H1A 109.5
C8 N1 H1B 109.5
H1A N1 H1B 109.5
C8 N1 H1C 109.5
H1A N1 H1C 109.5
H1B N1 H1C 109.5
C7 C6 C5 120.72(18)
C7 C6 H6 119.6
C5 C6 H6 119.6
C7 C2 C3 117.47(17)
C7 C2 C1 121.30(18)
C3 C2 C1 121.2(2)
C2 C7 C6 121.50(18)
C2 C7 H7 119.3
C6 C7 H7 119.3
C6 C5 C4 118.11(17)
C6 C5 C8 121.48(17)
C4 C5 C8 120.39(16)
C3 C4 C5 120.63(17)
C3 C4 H4 119.7
C5 C4 H4 119.7
N1 C8 C5 112.22(16)
N1 C8 H8A 109.2
C5 C8 H8A 109.2
N1 C8 H8B 109.2
C5 C8 H8B 109.2
H8A C8 H8B 107.9
C4 C3 C2 121.56(19)
C4 C3 H3 119.2
C2 C3 H3 119.2
C2 C1 H1D 109.5
C2 C1 H1E 109.5
H1D C1 H1E 109.5
C2 C1 H1F 109.5
H1D C1 H1F 109.5
H1E C1 H1F 109.5

loop_
_geom_bond_atom_site_label_1
_geom_bond_atom_site_label_2
_geom_bond_distance
O3 N2 1.2533(19)
N2 O2 1.219(2)
N2 O1 1.240(2)
N1 C8 1.464(3)
N1 H1A 0.8900
N1 H1B 0.8900
N1 H1C 0.8900
C6 C7 1.379(3)
C6 C5 1.383(2)
C6 H6 0.9300
C2 C7 1.378(3)
C2 C3 1.382(3)
C2 C1 1.508(3)
C7 H7 0.9300
C5 C4 1.384(3)
C5 C8 1.505(2)
C4 C3 1.376(3)
C4 H4 0.9300
C8 H8A 0.9700
C8 H8B 0.9700
C3 H3 0.9300
C1 H1D 0.9600
C1 H1E 0.9600
C1 H1F 0.9600

loop_
_geom_hbond_atom_site_label_D
_geom_hbond_atom_site_label_H
_geom_hbond_atom_site_label_A
_geom_hbond_site_symmetry_A
_geom_hbond_distance_DH
_geom_hbond_distance_HA
_geom_hbond_distance_DA
_geom_hbond_angle_DHA
N1 H1A O1 1_565 0.89 2.07 2.936(3) 164
N1 H1A O3 1_565 0.89 2.52 3.065(2) 120
N1 H1B O3 3_676 0.89 2.12 2.9378(19) 153
N1 H1C O3 . 0.89 2.01 2.900(2) 179
N1 H1C O2 . 0.89 2.55 3.158(3) 126
C8 H8A O1 4_575 0.97 2.45 3.234(2) 138
